data_7104185
loop_
_publ_author_name
'Tang, Min'
'White, Andrew J P'
'Stevens, Molly M'
'Williams, Charlotte K'

_publ_section_title
;
 Biomaterials from sugars: ring-opening polymerization of a
 carbohydrate lactone.
;
_journal_issue 8
_journal_name_full 'Chemical communications (Cambridge, England)'
_journal_page_first 941
_journal_page_last 943
_journal_paper_doi 10.1039/b817658b
_journal_volume 34
_journal_year 2009
_chemical_formula_moiety 'C10 H14 O6'
_chemical_formula_sum 'C10 H14 O6'
_chemical_formula_weight 230.21
_chemical_name_systematic
;
?
;
_space_group_IT_number 14
_symmetry_cell_setting monoclinic
_symmetry_space_group_name_Hall '-P 2ybc'
_symmetry_space_group_name_H-M 'P 1 21/c 1'
_atom_sites_solution_hydrogens geom
_atom_sites_solution_primary direct
_atom_sites_solution_secondary difmap
_audit_creation_method SHELXL-97
_cell_angle_alpha 90
_cell_angle_beta 104.824(3)
_cell_angle_gamma 90
_cell_formula_units_Z 4
_cell_length_a 7.19184(19)
_cell_length_b 14.5149(4)
_cell_length_c 11.0204(3)
_cell_measurement_reflns_used 6683
_cell_measurement_temperature 173(2)
_cell_measurement_theta_max 32.3027
_cell_measurement_theta_min 3.8156
_cell_volume 1112.11(7)
_computing_cell_refinement 'CrysAlis RED, Oxford Diffraction Ltd'
_computing_data_collection 'CrysAlis CCD, Oxford Diffraction Ltd'
_computing_data_reduction 'CrysAlis RED, Oxford Diffraction Ltd'
_computing_molecular_graphics 'Bruker SHELXTL'
_computing_publication_material 'Bruker SHELXTL'
_computing_structure_refinement 'SHELXL-97 (Sheldrick, 1997)'
_computing_structure_solution 'SHELXS-97 (Sheldrick, 1990)'
_diffrn_ambient_temperature 173(2)
_diffrn_detector_area_resol_mean 15.9863
_diffrn_measured_fraction_theta_full 0.995
_diffrn_measured_fraction_theta_max 0.935
_diffrn_measurement_device_type 'OD Xcalibur 3'
_diffrn_measurement_method 'phi and omega scans'
_diffrn_radiation_monochromator graphite
_diffrn_radiation_source 'Enhance (Mo) X-ray Source'
_diffrn_radiation_type MoK\a
_diffrn_radiation_wavelength 0.71073
_diffrn_reflns_av_R_equivalents 0.0330
_diffrn_reflns_av_sigmaI/netI 0.0352
_diffrn_reflns_limit_h_max 10
_diffrn_reflns_limit_h_min -10
_diffrn_reflns_limit_k_max 21
_diffrn_reflns_limit_k_min -20
_diffrn_reflns_limit_l_max 16
_diffrn_reflns_limit_l_min -16
_diffrn_reflns_number 16882
_diffrn_reflns_theta_full 31.00
_diffrn_reflns_theta_max 32.36
_diffrn_reflns_theta_min 3.83
_diffrn_standards_number 0
_exptl_absorpt_coefficient_mu 0.115
_exptl_absorpt_correction_T_max 0.992
_exptl_absorpt_correction_T_min 0.969
_exptl_absorpt_correction_type analytical
_exptl_absorpt_process_details
;
CrysAlis RED, Oxford Diffraction Ltd.,
Version 1.171.31.7 (release 18-10-2006 CrysAlis171 .NET)
(compiled Oct 18 2006,16:28:17)
Analytical numeric absorption correction using a multifaceted crystal
model based on expressions derived by R.C. Clark & J.S. Reid.
(Clark, R. C. & Reid, J. S. (1995). Acta Cryst. A51, 887-897)
;
_exptl_crystal_colour Colourless
_exptl_crystal_density_diffrn 1.375
_exptl_crystal_density_method 'not measured'
_exptl_crystal_description plates
_exptl_crystal_F_000 488
_exptl_crystal_size_max 0.33
_exptl_crystal_size_mid 0.28
_exptl_crystal_size_min 0.07
_refine_diff_density_max 0.313
_refine_diff_density_min -0.217
_refine_diff_density_rms 0.046
_refine_ls_extinction_method none
_refine_ls_goodness_of_fit_ref 1.044
_refine_ls_hydrogen_treatment constr
_refine_ls_matrix_type full
_refine_ls_number_parameters 147
_refine_ls_number_reflns 3718
_refine_ls_number_restraints 0
_refine_ls_restrained_S_all 1.044
_refine_ls_R_factor_all 0.0659
_refine_ls_R_factor_gt 0.0422
_refine_ls_shift/su_max 0.001
_refine_ls_shift/su_mean 0.000
_refine_ls_structure_factor_coef Fsqd
_refine_ls_weighting_details 'calc w=1/[\s^2^(Fo^2^)+(0.0754P)^2^+0.0000P] where P=(Fo^2^+2Fc^2^)/3'
_refine_ls_weighting_scheme calc
_refine_ls_wR_factor_gt 0.1209
_refine_ls_wR_factor_ref 0.1316
_reflns_number_gt 2332
_reflns_number_total 3718
_reflns_threshold_expression >2sigma(I)
_cod_data_source_file b817658b.txt
_cod_data_source_block Compound_3
_cod_depositor_comments
;
The following automatic conversions were performed:
'_symmetry_cell_setting' value 'Monoclinic' changed to 'monoclinic'
according to '/home/saulius/struct/CIF-dictionaries/cif_core.dic'
dictionary named 'cif_core.dic' version 2.4.1 from 2010-06-29.

Automatic conversion script
Id: cif_fix_enum 1527 2010-12-29 10:47:43Z saulius 
;
_cod_original_sg_symbol_H-M P2(1)/c
_cod_database_code 7104185

loop_
_symmetry_equiv_pos_as_xyz
'x, y, z'
'-x, y+1/2, -z+1/2'
'-x, -y, -z'
'x, -y-1/2, z-1/2'

loop_
_atom_site_label
_atom_site_type_symbol
_atom_site_fract_x
_atom_site_fract_y
_atom_site_fract_z
_atom_site_U_iso_or_equiv
_atom_site_adp_type
_atom_site_occupancy
_atom_site_symmetry_multiplicity
_atom_site_calc_flag
_atom_site_refinement_flags
_atom_site_disorder_assembly
_atom_site_disorder_group
C1 C 0.64602(15) 0.67165(8) 0.81943(9) 0.0270(2) Uani 1 1 d . . .
C2 C 0.80770(15) 0.70632(8) 0.76719(9) 0.0274(2) Uani 1 1 d . . .
H2A H 0.8746 0.7585 0.8200 0.033 Uiso 1 1 calc R . .
C3 C 0.72617(17) 0.73966(9) 0.63292(10) 0.0349(3) Uani 1 1 d . . .
H3A H 0.6829 0.6863 0.5769 0.042 Uiso 1 1 calc R . .
H3B H 0.8272 0.7724 0.6035 0.042 Uiso 1 1 calc R . .
C4 C 0.55498(17) 0.80505(8) 0.62778(10) 0.0324(3) Uani 1 1 d . . .
H4A H 0.5779 0.8643 0.5896 0.039 Uiso 1 1 calc R . .
H4B H 0.4362 0.7775 0.5741 0.039 Uiso 1 1 calc R . .
C5 C 0.52768(16) 0.82258(7) 0.75798(10) 0.0293(2) Uani 1 1 d . . .
H5A H 0.6420 0.8562 0.8098 0.035 Uiso 1 1 calc R . .
C6 C 0.34777(18) 0.87508(9) 0.75787(10) 0.0354(3) Uani 1 1 d . . .
H6A H 0.3390 0.9317 0.7065 0.042 Uiso 1 1 calc R . .
H6B H 0.2326 0.8367 0.7231 0.042 Uiso 1 1 calc R . .
C7 C 0.19818(17) 0.90525(8) 0.92395(11) 0.0336(3) Uani 1 1 d . . .
C8 C 0.2358(2) 0.92668(12) 1.05986(12) 0.0541(4) Uani 1 1 d . . .
H8A H 0.1595 0.9804 1.0713 0.081 Uiso 1 1 calc R . .
H8B H 0.3728 0.9401 1.0939 0.081 Uiso 1 1 calc R . .
H8C H 0.1999 0.8737 1.1040 0.081 Uiso 1 1 calc R . .
C9 C 1.06089(16) 0.61504(9) 0.88452(10) 0.0317(3) Uani 1 1 d . . .
C10 C 1.18401(17) 0.53401(9) 0.88232(11) 0.0377(3) Uani 1 1 d . . .
H10A H 1.2976 0.5529 0.8549 0.057 Uiso 1 1 calc R . .
H10B H 1.1115 0.4880 0.8239 0.057 Uiso 1 1 calc R . .
H10C H 1.2246 0.5074 0.9667 0.057 Uiso 1 1 calc R . .
O1 O 0.63285(12) 0.59565(6) 0.85880(8) 0.0375(2) Uani 1 1 d . . .
O2 O 0.50757(11) 0.73416(5) 0.81708(7) 0.0298(2) Uani 1 1 d . . .
O3 O 0.36123(12) 0.89828(6) 0.88806(7) 0.0408(2) Uani 1 1 d . . .
O4 O 0.04130(13) 0.89530(7) 0.85327(8) 0.0430(2) Uani 1 1 d . . .
O5 O 0.94154(11) 0.63294(6) 0.76908(7) 0.0325(2) Uani 1 1 d . . .
O6 O 1.06155(13) 0.66179(7) 0.97489(8) 0.0462(3) Uani 1 1 d . . .

loop_
_atom_site_aniso_label
_atom_site_aniso_U_11
_atom_site_aniso_U_22
_atom_site_aniso_U_33
_atom_site_aniso_U_23
_atom_site_aniso_U_13
_atom_site_aniso_U_12
C1 0.0292(5) 0.0335(6) 0.0169(5) 0.0003(4) 0.0033(4) 0.0009(4)
C2 0.0270(5) 0.0323(6) 0.0222(5) 0.0010(4) 0.0049(4) 0.0019(4)
C3 0.0358(6) 0.0468(7) 0.0243(5) 0.0080(5) 0.0116(4) 0.0065(5)
C4 0.0362(6) 0.0376(6) 0.0240(5) 0.0061(4) 0.0088(4) 0.0034(5)
C5 0.0338(6) 0.0284(6) 0.0249(5) 0.0016(4) 0.0059(4) 0.0016(4)
C6 0.0390(6) 0.0410(7) 0.0236(5) -0.0022(4) 0.0035(4) 0.0090(5)
C7 0.0361(6) 0.0302(6) 0.0332(6) 0.0000(4) 0.0063(5) 0.0073(5)
C8 0.0547(8) 0.0723(10) 0.0349(7) -0.0089(6) 0.0105(6) 0.0203(7)
C9 0.0257(5) 0.0429(7) 0.0251(5) 0.0027(4) 0.0039(4) -0.0007(4)
C10 0.0335(6) 0.0466(8) 0.0311(6) 0.0035(5) 0.0046(5) 0.0058(5)
O1 0.0405(5) 0.0357(5) 0.0369(4) 0.0100(3) 0.0110(4) 0.0007(4)
O2 0.0319(4) 0.0341(5) 0.0254(4) 0.0063(3) 0.0107(3) 0.0035(3)
O3 0.0339(5) 0.0581(6) 0.0283(4) -0.0118(4) 0.0038(3) 0.0094(4)
O4 0.0348(5) 0.0502(6) 0.0417(5) -0.0025(4) 0.0054(4) -0.0017(4)
O5 0.0302(4) 0.0425(5) 0.0234(4) 0.0001(3) 0.0045(3) 0.0082(3)
O6 0.0456(5) 0.0605(6) 0.0268(4) -0.0073(4) -0.0011(4) 0.0123(4)

loop_
_atom_type_symbol
_atom_type_description
_atom_type_scat_dispersion_real
_atom_type_scat_dispersion_imag
_atom_type_scat_source
C C 0.0033 0.0016 'International Tables Vol C Tables 4.2.6.8 and 6.1.1.4'
H H 0.0000 0.0000 'International Tables Vol C Tables 4.2.6.8 and 6.1.1.4'
O O 0.0106 0.0060 'International Tables Vol C Tables 4.2.6.8 and 6.1.1.4'

loop_
_geom_angle_atom_site_label_1
_geom_angle_atom_site_label_2
_geom_angle_atom_site_label_3
_geom_angle
_geom_angle_site_symmetry_1
_geom_angle_site_symmetry_3
_geom_angle_publ_flag
O1 C1 O2 120.16(10) . . ?
O1 C1 C2 125.81(10) . . ?
O2 C1 C2 114.03(9) . . ?
O5 C2 C1 109.08(9) . . ?
O5 C2 C3 109.90(8) . . ?
C1 C2 C3 109.48(8) . . ?
C2 C3 C4 109.62(9) . . ?
C5 C4 C3 111.28(9) . . ?
O2 C5 C6 105.20(9) . . ?
O2 C5 C4 108.97(9) . . ?
C6 C5 C4 113.83(9) . . ?
O3 C6 C5 106.10(9) . . ?
O4 C7 O3 123.25(11) . . ?
O4 C7 C8 125.17(12) . . ?
O3 C7 C8 111.58(11) . . ?
O6 C9 O5 122.14(11) . . ?
O6 C9 C10 125.96(10) . . ?
O5 C9 C10 111.90(9) . . ?
C1 O2 C5 116.37(8) . . ?
C7 O3 C6 117.97(9) . . ?
C9 O5 C2 114.52(8) . . ?

loop_
_geom_bond_atom_site_label_1
_geom_bond_atom_site_label_2
_geom_bond_distance
_geom_bond_site_symmetry_2
_geom_bond_publ_flag
C1 O1 1.1979(13) . ?
C1 O2 1.3424(13) . ?
C1 C2 1.5097(15) . ?
C2 O5 1.4322(13) . ?
C2 C3 1.5243(14) . ?
C3 C4 1.5441(16) . ?
C4 C5 1.5186(15) . ?
C5 O2 1.4630(13) . ?
C5 C6 1.5013(16) . ?
C6 O3 1.4527(13) . ?
C7 O4 1.2045(14) . ?
C7 O3 1.3338(14) . ?
C7 C8 1.4852(17) . ?
C9 O6 1.2040(14) . ?
C9 O5 1.3653(13) . ?
C9 C10 1.4762(17) . ?
